data_7221393
loop_
_publ_author_name
'Weiss, J.'

_publ_section_title
;
 Die Kristall- und Molekuelstruktur von Trischwefel Distickstoffdioxyd, S3
 N2 O2
;
_journal_name_full
;
Zeitschrift fuer Naturforschung, Teil B. Anorganische Chemie, Organische 
Chemie (2,1947-32,1977)
;
_journal_page_first 477
_journal_page_last 477
_journal_volume 16
_journal_year 1961
_chemical_formula_sum 'N2 O2 S3'
_chemical_name_systematic 'S3 N2 O2'
_space_group_IT_number 15
_symmetry_space_group_name_Hall '-A 2ya'
_symmetry_space_group_name_H-M 'A 1 2/a 1'
_cell_angle_alpha 90
_cell_angle_beta 97
_cell_angle_gamma 90
_cell_formula_units_Z 4
_cell_length_a 6.84
_cell_length_b 4.56
_cell_length_c 16.51999
_cell_volume 511.424
_citation_journal_id_ASTM ZENBAX
_cod_data_source_file Weiss_ZENBAX_1961_1665.cif
_cod_data_source_block N2O2S3
_cod_original_cell_volume 511.4244
_cod_original_sg_symbol_Hall '-C 2yc (z,y,-x)'
_cod_database_code 7221393

loop_
_symmetry_equiv_pos_as_xyz
x,y,z
-x+1/2,y,-z
-x,-y,-z
x-1/2,-y,z
x,y+1/2,z+1/2
-x+1/2,y+1/2,-z+1/2
-x,-y+1/2,-z+1/2
x-1/2,-y+1/2,z+1/2

loop_
_atom_site_label
_atom_site_type_symbol
_atom_site_fract_x
_atom_site_fract_y
_atom_site_fract_z
_atom_site_occupancy
_atom_site_U_iso_or_equiv
N1 N-3 0.121 0.947 0.163 1 0.0
O1 O-2 0.1871 0.3754 0.0677 1 0.0
S1 S+2 0.25 0.1281 0 1 0.0
S2 S+4 0.1322 0.2731 0.1533 1 0.0
